data_1505121
loop_
_publ_author_name
'Du, Hongzhi'
'Pang, Xuan'
'Yu, Haiyang'
'Zhuang, Xiuli'
'Chen, Xuesi'
'Cui, Dongmei'
'Wang, Xianhong'
'Jing, Xiabin'

_publ_section_title
;
 Polymerization ofrac-Lactide Using Schiff Base Aluminum
 Catalysts:&#x00A0; Structure, Activity, and Stereoselectivity
;
_journal_issue 6
_journal_name_full Macromolecules
_journal_page_first 1904
_journal_paper_doi 10.1021/ma062194u
_journal_volume 40
_journal_year 2007
_chemical_formula_sum 'C22 H23 Al Cl4 N2 O3'
_chemical_formula_weight 532.20
_chemical_name_systematic
; 
 ? 
;
_space_group_IT_number 9
_symmetry_cell_setting monoclinic
_symmetry_space_group_name_Hall 'C -2yc'
_symmetry_space_group_name_H-M 'C 1 c 1'
_atom_sites_solution_hydrogens geom
_atom_sites_solution_primary direct
_atom_sites_solution_secondary difmap
_audit_creation_method SHELXL-97
_cell_angle_alpha 90.00
_cell_angle_beta 107.278(2)
_cell_angle_gamma 90.00
_cell_formula_units_Z 8
_cell_length_a 13.7448(18)
_cell_length_b 17.259(2)
_cell_length_c 21.561(3)
_cell_measurement_reflns_used 3374
_cell_measurement_temperature 187(2)
_cell_measurement_theta_max 25.52
_cell_measurement_theta_min 2.43
_cell_volume 4883.9(11)
_computing_cell_refinement 'Bruker SMART'
_computing_data_collection 'Bruker SMART'
_computing_data_reduction 'Bruker SAINT'
_computing_molecular_graphics 'Bruker SHELXTL'
_computing_publication_material 'Bruker SHELXTL'
_computing_structure_refinement 'SHELXL-97 (Sheldrick, 1997)'
_computing_structure_solution 'SHELXS-97 (Sheldrick, 1990)'
_diffrn_ambient_temperature 187(2)
_diffrn_measured_fraction_theta_full 0.999
_diffrn_measured_fraction_theta_max 0.999
_diffrn_measurement_device_type 'CCD area detector'
_diffrn_measurement_method 'phi and omega scans'
_diffrn_radiation_monochromator graphite
_diffrn_radiation_source 'fine-focus sealed tube'
_diffrn_radiation_type MoK\a
_diffrn_radiation_wavelength 0.71073
_diffrn_reflns_av_R_equivalents 0.0439
_diffrn_reflns_av_sigmaI/netI 0.0688
_diffrn_reflns_limit_h_max 16
_diffrn_reflns_limit_h_min -16
_diffrn_reflns_limit_k_max 19
_diffrn_reflns_limit_k_min -20
_diffrn_reflns_limit_l_max 18
_diffrn_reflns_limit_l_min -26
_diffrn_reflns_number 13662
_diffrn_reflns_theta_full 25.49
_diffrn_reflns_theta_max 25.49
_diffrn_reflns_theta_min 1.95
_exptl_absorpt_coefficient_mu 0.548
_exptl_absorpt_correction_T_max 0.9544
_exptl_absorpt_correction_T_min 0.8997
_exptl_absorpt_correction_type multi-scan
_exptl_crystal_density_diffrn 1.448
_exptl_crystal_density_method 'not measured'
_exptl_crystal_F_000 2192
_exptl_crystal_size_max 0.20
_exptl_crystal_size_mid 0.15
_exptl_crystal_size_min 0.09
_refine_diff_density_max 1.507
_refine_diff_density_min -0.337
_refine_diff_density_rms 0.117
_refine_ls_abs_structure_details 'Flack H D (1983), Acta Cryst. A39, 876-881'
_refine_ls_abs_structure_Flack 0.45(8)
_refine_ls_extinction_method none
_refine_ls_goodness_of_fit_ref 1.027
_refine_ls_hydrogen_treatment constr
_refine_ls_matrix_type full
_refine_ls_number_parameters 585
_refine_ls_number_reflns 7578
_refine_ls_number_restraints 2
_refine_ls_restrained_S_all 1.027
_refine_ls_R_factor_all 0.0846
_refine_ls_R_factor_gt 0.0709
_refine_ls_shift/su_max 0.001
_refine_ls_shift/su_mean 0.000
_refine_ls_structure_factor_coef Fsqd
_refine_ls_weighting_details 'calc w=1/[\s^2^(Fo^2^)+(0.1207P)^2^+0.0000P] where P=(Fo^2^+2Fc^2^)/3'
_refine_ls_weighting_scheme calc
_refine_ls_wR_factor_gt 0.1676
_refine_ls_wR_factor_ref 0.1816
_reflns_number_gt 6268
_reflns_number_total 7578
_reflns_threshold_expression >2sigma(I)
_cod_data_source_file ma062194usi20060921_060434.cif
_cod_data_source_block q034
_cod_depositor_comments
;
The following automatic conversions were performed:

'_symmetry_cell_setting' value 'Monoclinic' changed to 'monoclinic'
according to /home/saulius/struct/CIF-dictionaries/cif_core.dic
dictionary named 'cif_core.dic' version 2.4.1 from
2010-06-29.

'_exptl_absorpt_correction_type' value 'Multi-scan'
changed to 'multi-scan' according to
/home/saulius/struct/CIF-dictionaries/cif_core.dic dictionary named
'cif_core.dic' version 2.4.1 from 2010-06-29.

Automatic conversion script
Id: cif_fix_values 1715 2011-07-08 13:25:40Z adriana 
;
_cod_original_cell_volume 4883.8(11)
_cod_original_sg_symbol_H-M Cc
_cod_database_code 1505121

loop_
_symmetry_equiv_pos_as_xyz
'x, y, z'
'x, -y, z+1/2'
'x+1/2, y+1/2, z'
'x+1/2, -y+1/2, z+1/2'

loop_
_atom_site_label
_atom_site_type_symbol
_atom_site_fract_x
_atom_site_fract_y
_atom_site_fract_z
_atom_site_U_iso_or_equiv
_atom_site_adp_type
_atom_site_occupancy
_atom_site_symmetry_multiplicity
_atom_site_calc_flag
_atom_site_refinement_flags
Al1 Al 0.06436(13) 0.40217(10) 0.64762(9) 0.0206(4) Uani 1 1 d .
Al2 Al 0.31817(15) 0.73408(11) 0.76284(9) 0.0232(4) Uani 1 1 d .
C1 C 0.0298(5) 0.2486(3) 0.5955(3) 0.0241(14) Uani 1 1 d .
C2 C 0.0008(5) 0.2031(4) 0.5381(3) 0.0329(15) Uani 1 1 d .
C3 C 0.0102(5) 0.1229(4) 0.5410(4) 0.0366(17) Uani 1 1 d .
H3 H -0.0092 0.0932 0.5021 0.044 Uiso 1 1 calc R
C4 C 0.0479(5) 0.0857(4) 0.6006(3) 0.0308(15) Uani 1 1 d .
C5 C 0.0733(4) 0.1277(3) 0.6557(3) 0.0167(13) Uani 1 1 d .
H5 H 0.0961 0.1016 0.6962 0.020 Uiso 1 1 calc R
C6 C 0.0673(5) 0.2095(3) 0.6552(3) 0.0239(13) Uani 1 1 d .
C7 C 0.0869(5) 0.2524(4) 0.7150(3) 0.0273(15) Uani 1 1 d .
H7 H 0.1036 0.2231 0.7540 0.033 Uiso 1 1 calc R
C8 C 0.0894(5) 0.3559(4) 0.7857(3) 0.0295(15) Uani 1 1 d .
H8A H 0.0876 0.3112 0.8142 0.035 Uiso 1 1 calc R
H8B H 0.0286 0.3882 0.7826 0.035 Uiso 1 1 calc R
C9 C 0.1869(5) 0.4047(4) 0.8178(3) 0.0300(15) Uani 1 1 d .
C10 C 0.2058(5) 0.4610(4) 0.7691(3) 0.0283(14) Uani 1 1 d .
H10A H 0.2385 0.5083 0.7921 0.034 Uiso 1 1 calc R
H10B H 0.2533 0.4373 0.7479 0.034 Uiso 1 1 calc R
C11 C 0.0707(5) 0.5482(3) 0.7206(3) 0.0220(13) Uani 1 1 d .
H11 H 0.1045 0.5831 0.7542 0.026 Uiso 1 1 calc R
C12 C -0.0232(5) 0.5735(4) 0.6746(3) 0.0270(14) Uani 1 1 d .
C13 C -0.0817(5) 0.5236(4) 0.6259(3) 0.0265(14) Uani 1 1 d .
C14 C -0.1708(5) 0.5550(4) 0.5839(3) 0.0309(15) Uani 1 1 d .
C15 C -0.2051(5) 0.6283(4) 0.5901(4) 0.0376(17) Uani 1 1 d .
H15 H -0.2674 0.6467 0.5613 0.045 Uiso 1 1 calc R
C16 C -0.1461(5) 0.6751(4) 0.6398(4) 0.0344(16) Uani 1 1 d .
C17 C -0.0589(5) 0.6497(3) 0.6808(3) 0.0289(15) Uani 1 1 d .
H17 H -0.0202 0.6828 0.7143 0.035 Uiso 1 1 calc R
C18 C 0.2794(6) 0.3511(5) 0.8415(5) 0.055(2) Uani 1 1 d .
H18A H 0.3414 0.3823 0.8572 0.083 Uiso 1 1 calc R
H18B H 0.2844 0.3181 0.8056 0.083 Uiso 1 1 calc R
H18C H 0.2714 0.3185 0.8770 0.083 Uiso 1 1 calc R
C19 C 0.1641(8) 0.4443(5) 0.8752(4) 0.057(2) Uani 1 1 d .
H19A H 0.1182 0.4882 0.8595 0.085 Uiso 1 1 calc R
H19B H 0.2278 0.4628 0.9057 0.085 Uiso 1 1 calc R
H19C H 0.1316 0.4071 0.8972 0.085 Uiso 1 1 calc R
C20 C 0.1726(5) 0.4164(4) 0.5551(3) 0.0293(14) Uani 1 1 d .
H20 H 0.1665 0.3594 0.5467 0.035 Uiso 1 1 calc R
C21 C 0.2750(6) 0.4425(5) 0.5516(4) 0.0453(19) Uani 1 1 d .
H21A H 0.3284 0.4120 0.5820 0.068 Uiso 1 1 calc R
H21B H 0.2844 0.4975 0.5632 0.068 Uiso 1 1 calc R
H21C H 0.2789 0.4350 0.5073 0.068 Uiso 1 1 calc R
C22 C 0.0854(6) 0.4560(4) 0.5063(3) 0.0428(18) Uani 1 1 d .
H22A H 0.0864 0.5114 0.5163 0.064 Uiso 1 1 calc R
H22B H 0.0209 0.4334 0.5082 0.064 Uiso 1 1 calc R
H22C H 0.0920 0.4489 0.4627 0.064 Uiso 1 1 calc R
C23 C 0.4613(5) 0.6125(3) 0.7832(3) 0.0247(13) Uani 1 1 d .
C24 C 0.5508(5) 0.5817(4) 0.8273(3) 0.0307(15) Uani 1 1 d .
C25 C 0.5807(6) 0.5065(5) 0.8228(4) 0.0399(17) Uani 1 1 d .
H25 H 0.6394 0.4864 0.8540 0.048 Uiso 1 1 calc R
C26 C 0.5250(5) 0.4600(4) 0.7725(4) 0.0374(17) Uani 1 1 d .
C27 C 0.4362(5) 0.4869(4) 0.7286(4) 0.0320(15) Uani 1 1 d .
H27 H 0.3971 0.4543 0.6948 0.038 Uiso 1 1 calc R
C28 C 0.4049(5) 0.5630(3) 0.7349(3) 0.0239(13) Uani 1 1 d .
C29 C 0.3083(5) 0.5887(4) 0.6889(3) 0.0272(15) Uani 1 1 d .
H29 H 0.2721 0.5532 0.6565 0.033 Uiso 1 1 calc R
C30 C 0.1745(5) 0.6750(4) 0.6399(3) 0.0251(13) Uani 1 1 d .
H30A H 0.1255 0.6962 0.6611 0.030 Uiso 1 1 calc R
H30B H 0.1445 0.6274 0.6163 0.030 Uiso 1 1 calc R
C31 C 0.1917(5) 0.7351(3) 0.5910(3) 0.0272(14) Uani 1 1 d .
C32 C 0.2873(5) 0.7822(3) 0.6230(3) 0.0251(13) Uani 1 1 d .
H32A H 0.3476 0.7498 0.6252 0.030 Uiso 1 1 calc R
H32B H 0.2891 0.8272 0.5949 0.030 Uiso 1 1 calc R
C33 C 0.2938(4) 0.8857(4) 0.6955(3) 0.0256(14) Uani 1 1 d .
H33 H 0.2766 0.9156 0.6567 0.031 Uiso 1 1 calc R
C34 C 0.3146(5) 0.9271(3) 0.7563(3) 0.0237(13) Uani 1 1 d .
C35 C 0.3061(5) 1.0080(3) 0.7555(3) 0.0250(14) Uani 1 1 d .
H35 H 0.2827 1.0343 0.7150 0.030 Uiso 1 1 calc R
C36 C 0.3304(5) 1.0491(3) 0.8109(3) 0.0281(14) Uani 1 1 d .
C37 C 0.3633(5) 1.0119(4) 0.8715(3) 0.0299(14) Uani 1 1 d .
H37 H 0.3787 1.0410 0.9106 0.036 Uiso 1 1 calc R
C38 C 0.3727(5) 0.9333(4) 0.8731(3) 0.0288(14) Uani 1 1 d .
C39 C 0.3462(5) 0.8844(3) 0.8151(3) 0.0201(13) Uani 1 1 d .
C40 C 0.2106(7) 0.6933(4) 0.5335(3) 0.0420(18) Uani 1 1 d .
H40A H 0.2348 0.7305 0.5071 0.063 Uiso 1 1 calc R
H40B H 0.1470 0.6696 0.5070 0.063 Uiso 1 1 calc R
H40C H 0.2621 0.6529 0.5493 0.063 Uiso 1 1 calc R
C41 C 0.0977(6) 0.7864(4) 0.5695(4) 0.0388(17) Uani 1 1 d .
H41A H 0.1050 0.8228 0.5363 0.058 Uiso 1 1 calc R
H41B H 0.0902 0.8154 0.6069 0.058 Uiso 1 1 calc R
H41C H 0.0372 0.7541 0.5514 0.058 Uiso 1 1 calc R
C42 C 0.2196(6) 0.7169(4) 0.8577(3) 0.0347(16) Uani 1 1 d .
H42 H 0.2253 0.7741 0.8656 0.042 Uiso 1 1 calc R
C43 C 0.3072(8) 0.6782(5) 0.9062(4) 0.056(2) Uani 1 1 d .
H43A H 0.3714 0.7000 0.9032 0.084 Uiso 1 1 calc R
H43B H 0.3055 0.6224 0.8973 0.084 Uiso 1 1 calc R
H43C H 0.3019 0.6866 0.9501 0.084 Uiso 1 1 calc R
C44 C 0.1190(7) 0.6897(5) 0.8656(4) 0.053(2) Uani 1 1 d .
H44A H 0.1117 0.6338 0.8574 0.080 Uiso 1 1 calc R
H44B H 0.0629 0.7170 0.8345 0.080 Uiso 1 1 calc R
H44C H 0.1175 0.7006 0.9099 0.080 Uiso 1 1 calc R
Cl1 Cl -0.04762(17) 0.24959(11) 0.46482(9) 0.0503(5) Uani 1 1 d .
Cl2 Cl 0.05753(16) -0.01464(11) 0.60361(11) 0.0494(5) Uani 1 1 d .
Cl3 Cl -0.24371(13) 0.49473(11) 0.52162(9) 0.0408(4) Uani 1 1 d .
Cl4 Cl -0.19064(14) 0.76843(10) 0.64898(12) 0.0510(5) Uani 1 1 d .
Cl5 Cl 0.62211(15) 0.63967(11) 0.89048(9) 0.0452(5) Uani 1 1 d .
Cl6 Cl 0.56700(16) 0.36602(10) 0.76436(12) 0.0551(6) Uani 1 1 d .
Cl7 Cl 0.41376(15) 0.88487(10) 0.94703(8) 0.0422(4) Uani 1 1 d .
Cl8 Cl 0.32113(14) 1.15045(9) 0.80957(9) 0.0377(4) Uani 1 1 d .
N1 N 0.0842(4) 0.3270(3) 0.7207(2) 0.0231(11) Uani 1 1 d .
N2 N 0.1108(4) 0.4826(3) 0.7191(2) 0.0187(10) Uani 1 1 d .
N3 N 0.2965(4) 0.8113(3) 0.6895(2) 0.0226(11) Uani 1 1 d .
N4 N 0.2706(4) 0.6553(3) 0.6900(3) 0.0237(11) Uani 1 1 d .
O1 O 0.0150(3) 0.3232(2) 0.5909(2) 0.0296(10) Uani 1 1 d .
O2 O -0.0553(3) 0.4517(2) 0.6196(2) 0.0285(10) Uani 1 1 d .
O3 O 0.1661(3) 0.4305(2) 0.6199(2) 0.0267(10) Uani 1 1 d .
O4 O 0.4380(3) 0.6860(2) 0.7884(2) 0.0287(10) Uani 1 1 d .
O5 O 0.3668(3) 0.8141(2) 0.8197(2) 0.0276(10) Uani 1 1 d .
O6 O 0.2210(4) 0.7027(2) 0.7934(2) 0.0308(10) Uani 1 1 d .

loop_
_atom_site_aniso_label
_atom_site_aniso_U_11
_atom_site_aniso_U_22
_atom_site_aniso_U_33
_atom_site_aniso_U_23
_atom_site_aniso_U_13
_atom_site_aniso_U_12
Al1 0.0220(9) 0.0210(9) 0.0195(10) 0.0016(7) 0.0072(8) -0.0017(7)
Al2 0.0274(11) 0.0208(9) 0.0223(11) 0.0007(8) 0.0091(8) -0.0023(8)
C1 0.023(3) 0.020(3) 0.033(4) -0.004(3) 0.014(3) -0.005(2)
C2 0.028(4) 0.042(4) 0.025(4) -0.003(3) 0.002(3) -0.010(3)
C3 0.032(4) 0.034(4) 0.044(4) -0.023(3) 0.011(3) -0.011(3)
C4 0.029(4) 0.027(3) 0.039(4) -0.005(3) 0.014(3) 0.007(3)
C5 0.016(3) 0.011(3) 0.028(4) 0.003(2) 0.015(3) 0.000(2)
C6 0.022(3) 0.024(3) 0.026(4) -0.006(3) 0.009(3) -0.003(2)
C7 0.029(4) 0.037(4) 0.016(3) 0.003(3) 0.007(3) -0.015(3)
C8 0.039(4) 0.028(3) 0.026(4) 0.001(3) 0.017(3) -0.001(3)
C9 0.041(4) 0.028(3) 0.013(3) -0.004(3) -0.005(3) 0.004(3)
C10 0.022(3) 0.030(3) 0.031(4) -0.001(3) 0.006(3) 0.000(3)
C11 0.025(3) 0.023(3) 0.019(3) -0.003(2) 0.009(3) -0.007(2)
C12 0.029(4) 0.029(3) 0.023(3) 0.006(3) 0.008(3) 0.006(3)
C13 0.023(3) 0.038(4) 0.023(3) 0.010(3) 0.013(3) -0.004(3)
C14 0.028(4) 0.036(4) 0.028(4) 0.005(3) 0.008(3) -0.005(3)
C15 0.020(4) 0.044(4) 0.049(5) 0.022(4) 0.011(3) 0.006(3)
C16 0.035(4) 0.029(4) 0.043(4) 0.012(3) 0.017(3) 0.004(3)
C17 0.018(3) 0.027(3) 0.041(4) 0.006(3) 0.008(3) -0.003(2)
C18 0.041(5) 0.043(4) 0.067(6) 0.012(4) -0.008(4) 0.001(3)
C19 0.097(8) 0.049(5) 0.022(4) -0.008(3) 0.015(5) -0.009(5)
C20 0.030(4) 0.034(3) 0.026(4) 0.002(3) 0.012(3) -0.002(3)
C21 0.050(5) 0.060(5) 0.033(4) -0.011(4) 0.023(4) -0.003(4)
C22 0.050(5) 0.048(4) 0.034(4) 0.010(3) 0.017(4) 0.004(4)
C23 0.026(3) 0.023(3) 0.027(4) 0.001(3) 0.011(3) 0.004(2)
C24 0.026(4) 0.033(4) 0.034(4) 0.006(3) 0.010(3) 0.001(3)
C25 0.031(4) 0.046(4) 0.038(4) 0.003(3) 0.003(3) 0.004(3)
C26 0.030(4) 0.025(3) 0.058(5) 0.007(3) 0.015(4) 0.006(3)
C27 0.032(4) 0.030(4) 0.039(4) -0.001(3) 0.019(3) -0.001(3)
C28 0.028(4) 0.021(3) 0.029(3) 0.002(2) 0.017(3) -0.004(2)
C29 0.025(4) 0.036(4) 0.021(3) -0.008(3) 0.008(3) -0.010(3)
C30 0.023(3) 0.033(3) 0.022(3) -0.007(3) 0.010(3) -0.005(3)
C31 0.032(4) 0.026(3) 0.026(3) -0.002(3) 0.012(3) -0.002(3)
C32 0.034(4) 0.023(3) 0.020(3) 0.004(2) 0.010(3) -0.004(3)
C33 0.016(3) 0.031(3) 0.031(4) 0.008(3) 0.010(3) 0.000(3)
C34 0.023(3) 0.028(3) 0.022(3) -0.003(2) 0.009(3) -0.004(2)
C35 0.026(3) 0.020(3) 0.033(4) 0.001(3) 0.014(3) 0.000(2)
C36 0.026(3) 0.021(3) 0.037(4) -0.006(3) 0.010(3) -0.003(3)
C37 0.025(3) 0.032(3) 0.030(4) -0.009(3) 0.006(3) -0.003(3)
C38 0.027(4) 0.032(3) 0.027(4) 0.000(3) 0.007(3) 0.002(3)
C39 0.037(4) 0.013(3) 0.015(3) 0.000(2) 0.014(3) 0.007(2)
C40 0.060(5) 0.036(4) 0.026(4) -0.011(3) 0.007(4) -0.006(3)
C41 0.049(5) 0.031(3) 0.032(4) 0.003(3) 0.004(3) 0.000(3)
C42 0.055(5) 0.023(3) 0.034(4) -0.002(3) 0.024(4) -0.004(3)
C43 0.084(7) 0.059(5) 0.029(4) 0.008(4) 0.023(4) 0.001(5)
C44 0.072(6) 0.052(5) 0.055(5) -0.012(4) 0.048(5) -0.016(4)
Cl1 0.0669(13) 0.0509(11) 0.0249(9) -0.0054(8) 0.0011(9) -0.0201(9)
Cl2 0.0519(12) 0.0290(9) 0.0719(15) -0.0114(9) 0.0253(11) 0.0018(8)
Cl3 0.0310(9) 0.0495(10) 0.0352(10) 0.0036(8) -0.0007(8) -0.0056(8)
Cl4 0.0376(11) 0.0317(9) 0.0820(16) 0.0099(9) 0.0152(10) 0.0084(8)
Cl5 0.0420(11) 0.0477(11) 0.0363(10) -0.0040(8) -0.0031(8) 0.0012(8)
Cl6 0.0457(12) 0.0277(9) 0.0903(17) -0.0030(9) 0.0175(11) 0.0078(8)
Cl7 0.0619(12) 0.0337(9) 0.0248(9) -0.0015(7) 0.0037(8) 0.0019(8)
Cl8 0.0496(11) 0.0206(8) 0.0431(10) -0.0063(7) 0.0140(9) 0.0033(7)
N1 0.019(3) 0.025(3) 0.025(3) 0.002(2) 0.006(2) -0.002(2)
N2 0.015(2) 0.025(3) 0.017(3) 0.0013(19) 0.007(2) -0.0018(19)
N3 0.028(3) 0.021(3) 0.022(3) -0.001(2) 0.012(2) -0.006(2)
N4 0.025(3) 0.024(3) 0.025(3) 0.000(2) 0.012(2) -0.008(2)
O1 0.034(3) 0.027(2) 0.024(2) 0.0032(18) 0.003(2) -0.0014(19)
O2 0.023(2) 0.035(3) 0.027(2) -0.0014(19) 0.0052(19) -0.0039(19)
O3 0.028(2) 0.037(3) 0.018(2) -0.0080(19) 0.011(2) -0.0045(19)
O4 0.029(2) 0.025(2) 0.034(3) -0.0052(19) 0.011(2) 0.0007(18)
O5 0.034(3) 0.026(2) 0.022(2) 0.0000(18) 0.009(2) -0.0041(19)
O6 0.039(3) 0.028(2) 0.031(3) -0.0060(19) 0.019(2) -0.0051(19)

loop_
_atom_type_symbol
_atom_type_description
_atom_type_scat_dispersion_real
_atom_type_scat_dispersion_imag
_atom_type_scat_source
C C 0.0033 0.0016 'International Tables Vol C Tables 4.2.6.8 and 6.1.1.4'
H H 0.0000 0.0000 'International Tables Vol C Tables 4.2.6.8 and 6.1.1.4'
N N 0.0061 0.0033 'International Tables Vol C Tables 4.2.6.8 and 6.1.1.4'
O O 0.0106 0.0060 'International Tables Vol C Tables 4.2.6.8 and 6.1.1.4'
Al Al 0.0645 0.0514 'International Tables Vol C Tables 4.2.6.8 and 6.1.1.4'
Cl Cl 0.1484 0.1585 'International Tables Vol C Tables 4.2.6.8 and 6.1.1.4'

loop_
_geom_angle_atom_site_label_1
_geom_angle_atom_site_label_2
_geom_angle_atom_site_label_3
_geom_angle
O3 Al1 O2 120.0(2)
O3 Al1 O1 99.0(2)
O2 Al1 O1 90.5(2)
O3 Al1 N1 121.1(2)
O2 Al1 N1 118.2(2)
O1 Al1 N1 88.9(2)
O3 Al1 N2 88.0(2)
O2 Al1 N2 88.8(2)
O1 Al1 N2 172.2(2)
N1 Al1 N2 84.6(2)
O6 Al2 O4 118.8(2)
O6 Al2 O5 98.6(2)
O4 Al2 O5 91.4(2)
O6 Al2 N3 123.3(2)
O4 Al2 N3 117.2(2)
O5 Al2 N3 88.1(2)
O6 Al2 N4 88.7(2)
O4 Al2 N4 89.1(2)
O5 Al2 N4 171.4(2)
N3 Al2 N4 84.1(2)
O1 C1 C6 123.3(5)
O1 C1 C2 118.9(6)
C6 C1 C2 117.6(6)
C3 C2 C1 120.9(6)
C3 C2 Cl1 120.8(5)
C1 C2 Cl1 118.3(5)
C2 C3 C4 120.3(6)
C2 C3 H3 119.8
C4 C3 H3 119.8
C5 C4 C3 119.6(6)
C5 C4 Cl2 120.5(5)
C3 C4 Cl2 119.8(5)
C4 C5 C6 122.1(6)
C4 C5 H5 118.9
C6 C5 H5 118.9
C1 C6 C5 119.3(6)
C1 C6 C7 119.5(6)
C5 C6 C7 120.7(6)
N1 C7 C6 126.4(6)
N1 C7 H7 116.8
C6 C7 H7 116.8
N1 C8 C9 113.5(5)
N1 C8 H8A 108.9
C9 C8 H8A 108.9
N1 C8 H8B 108.9
C9 C8 H8B 108.9
H8A C8 H8B 107.7
C10 C9 C19 113.4(6)
C10 C9 C18 108.9(6)
C19 C9 C18 110.5(6)
C10 C9 C8 110.0(5)
C19 C9 C8 104.2(6)
C18 C9 C8 109.8(6)
N2 C10 C9 111.9(5)
N2 C10 H10A 109.2
C9 C10 H10A 109.2
N2 C10 H10B 109.2
C9 C10 H10B 109.2
H10A C10 H10B 107.9
N2 C11 C12 124.1(6)
N2 C11 H11 117.9
C12 C11 H11 117.9
C13 C12 C17 119.9(6)
C13 C12 C11 121.5(6)
C17 C12 C11 118.5(6)
O2 C13 C14 121.2(6)
O2 C13 C12 122.7(6)
C14 C13 C12 116.1(6)
C15 C14 C13 123.8(7)
C15 C14 Cl3 119.1(5)
C13 C14 Cl3 117.1(5)
C14 C15 C16 118.1(6)
C14 C15 H15 120.9
C16 C15 H15 120.9
C17 C16 C15 121.4(6)
C17 C16 Cl4 120.1(6)
C15 C16 Cl4 118.4(5)
C16 C17 C12 120.5(7)
C16 C17 H17 119.7
C12 C17 H17 119.7
C9 C18 H18A 109.5
C9 C18 H18B 109.5
H18A C18 H18B 109.5
C9 C18 H18C 109.5
H18A C18 H18C 109.5
H18B C18 H18C 109.5
C9 C19 H19A 109.5
C9 C19 H19B 109.5
H19A C19 H19B 109.5
C9 C19 H19C 109.5
H19A C19 H19C 109.5
H19B C19 H19C 109.5
O3 C20 C21 109.0(6)
O3 C20 C22 109.5(5)
C21 C20 C22 113.2(6)
O3 C20 H20 108.3
C21 C20 H20 108.3
C22 C20 H20 108.3
C20 C21 H21A 109.5
C20 C21 H21B 109.5
H21A C21 H21B 109.5
C20 C21 H21C 109.5
H21A C21 H21C 109.5
H21B C21 H21C 109.5
C20 C22 H22A 109.5
C20 C22 H22B 109.5
H22A C22 H22B 109.5
C20 C22 H22C 109.5
H22A C22 H22C 109.5
H22B C22 H22C 109.5
O4 C23 C28 123.9(6)
O4 C23 C24 119.1(6)
C28 C23 C24 116.9(6)
C25 C24 C23 121.7(7)
C25 C24 Cl5 119.3(6)
C23 C24 Cl5 119.1(5)
C24 C25 C26 119.8(7)
C24 C25 H25 120.1
C26 C25 H25 120.1
C25 C26 C27 120.8(6)
C25 C26 Cl6 119.6(6)
C27 C26 Cl6 119.5(6)
C26 C27 C28 118.8(7)
C26 C27 H27 120.6
C28 C27 H27 120.6
C23 C28 C27 121.9(6)
C23 C28 C29 120.7(5)
C27 C28 C29 117.3(6)
N4 C29 C28 123.7(6)
N4 C29 H29 118.2
C28 C29 H29 118.2
N4 C30 C31 111.7(5)
N4 C30 H30A 109.3
C31 C30 H30A 109.3
N4 C30 H30B 109.3
C31 C30 H30B 109.3
H30A C30 H30B 107.9
C40 C31 C41 111.3(6)
C40 C31 C32 106.8(5)
C41 C31 C32 111.5(5)
C40 C31 C30 109.6(5)
C41 C31 C30 108.1(5)
C32 C31 C30 109.6(5)
N3 C32 C31 115.5(5)
N3 C32 H32A 108.4
C31 C32 H32A 108.4
N3 C32 H32B 108.4
C31 C32 H32B 108.4
H32A C32 H32B 107.5
N3 C33 C34 125.3(6)
N3 C33 H33 117.4
C34 C33 H33 117.4
C35 C34 C39 122.0(6)
C35 C34 C33 119.2(6)
C39 C34 C33 118.7(5)
C36 C35 C34 121.1(6)
C36 C35 H35 119.4
C34 C35 H35 119.4
C35 C36 C37 120.9(6)
C35 C36 Cl8 121.0(5)
C37 C36 Cl8 118.2(5)
C38 C37 C36 118.7(6)
C38 C37 H37 120.7
C36 C37 H37 120.7
C37 C38 C39 123.8(6)
C37 C38 Cl7 120.2(5)
C39 C38 Cl7 116.0(5)
O5 C39 C34 125.4(5)
O5 C39 C38 120.1(5)
C34 C39 C38 113.5(5)
C31 C40 H40A 109.5
C31 C40 H40B 109.5
H40A C40 H40B 109.5
C31 C40 H40C 109.5
H40A C40 H40C 109.5
H40B C40 H40C 109.5
C31 C41 H41A 109.5
C31 C41 H41B 109.5
H41A C41 H41B 109.5
C31 C41 H41C 109.5
H41A C41 H41C 109.5
H41B C41 H41C 109.5
O6 C42 C43 111.5(6)
O6 C42 C44 109.5(6)
C43 C42 C44 110.7(7)
O6 C42 H42 108.4
C43 C42 H42 108.4
C44 C42 H42 108.4
C42 C43 H43A 109.5
C42 C43 H43B 109.5
H43A C43 H43B 109.5
C42 C43 H43C 109.5
H43A C43 H43C 109.5
H43B C43 H43C 109.5
C42 C44 H44A 109.5
C42 C44 H44B 109.5
H44A C44 H44B 109.5
C42 C44 H44C 109.5
H44A C44 H44C 109.5
H44B C44 H44C 109.5
C7 N1 C8 115.7(5)
C7 N1 Al1 124.9(4)
C8 N1 Al1 119.3(4)
C11 N2 C10 120.4(5)
C11 N2 Al1 126.2(4)
C10 N2 Al1 113.1(4)
C33 N3 C32 115.8(5)
C33 N3 Al2 125.4(4)
C32 N3 Al2 118.8(4)
C29 N4 C30 118.6(5)
C29 N4 Al2 125.7(5)
C30 N4 Al2 115.1(4)
C1 O1 Al1 132.0(4)
C13 O2 Al1 132.2(4)
C20 O3 Al1 124.7(4)
C23 O4 Al2 130.3(4)
C39 O5 Al2 130.7(4)
C42 O6 Al2 123.5(4)

loop_
_geom_bond_atom_site_label_1
_geom_bond_atom_site_label_2
_geom_bond_distance
Al1 O3 1.745(4)
Al1 O2 1.791(5)
Al1 O1 1.822(5)
Al1 N1 1.996(5)
Al1 N2 2.031(5)
Al2 O6 1.741(5)
Al2 O4 1.780(5)
Al2 O5 1.837(5)
Al2 N3 2.022(5)
Al2 N4 2.033(6)
C1 O1 1.303(7)
C1 C6 1.408(9)
C1 C2 1.420(9)
C2 C3 1.390(10)
C2 Cl1 1.720(7)
C3 C4 1.391(10)
C3 H3 0.9500
C4 C5 1.346(9)
C4 Cl2 1.737(6)
C5 C6 1.414(8)
C5 H5 0.9500
C6 C7 1.440(9)
C7 N1 1.296(8)
C7 H7 0.9500
C8 N1 1.470(8)
C8 C9 1.560(10)
C8 H8A 0.9900
C8 H8B 0.9900
C9 C10 1.508(9)
C9 C19 1.525(9)
C9 C18 1.533(10)
C10 N2 1.474(8)
C10 H10A 0.9900
C10 H10B 0.9900
C11 N2 1.264(7)
C11 C12 1.442(9)
C11 H11 0.9500
C12 C13 1.411(9)
C12 C17 1.423(8)
C13 O2 1.311(8)
C13 C14 1.398(9)
C14 C15 1.370(10)
C14 Cl3 1.758(7)
C15 C16 1.394(11)
C15 H15 0.9500
C16 C17 1.334(10)
C16 Cl4 1.754(7)
C17 H17 0.9500
C18 H18A 0.9800
C18 H18B 0.9800
C18 H18C 0.9800
C19 H19A 0.9800
C19 H19B 0.9800
C19 H19C 0.9800
C20 O3 1.447(7)
C20 C21 1.501(10)
C20 C22 1.503(10)
C20 H20 1.0000
C21 H21A 0.9800
C21 H21B 0.9800
C21 H21C 0.9800
C22 H22A 0.9800
C22 H22B 0.9800
C22 H22C 0.9800
C23 O4 1.322(7)
C23 C28 1.391(9)
C23 C24 1.416(9)
C24 C25 1.374(10)
C24 Cl5 1.739(7)
C25 C26 1.382(11)
C25 H25 0.9500
C26 C27 1.384(10)
C26 Cl6 1.748(7)
C27 C28 1.400(8)
C27 H27 0.9500
C28 C29 1.470(9)
C29 N4 1.264(8)
C29 H29 0.9500
C30 N4 1.476(8)
C30 C31 1.546(8)
C30 H30A 0.9900
C30 H30B 0.9900
C31 C40 1.521(9)
C31 C41 1.521(10)
C31 C32 1.526(9)
C32 N3 1.488(7)
C32 H32A 0.9900
C32 H32B 0.9900
C33 N3 1.292(8)
C33 C34 1.445(9)
C33 H33 0.9500
C34 C35 1.402(8)
C34 C39 1.419(8)
C35 C36 1.343(9)
C35 H35 0.9500
C36 C37 1.406(10)
C36 Cl8 1.753(6)
C37 C38 1.363(9)
C37 H37 0.9500
C38 C39 1.461(8)
C38 Cl7 1.739(7)
C39 O5 1.243(7)
C40 H40A 0.9800
C40 H40B 0.9800
C40 H40C 0.9800
C41 H41A 0.9800
C41 H41B 0.9800
C41 H41C 0.9800
C42 O6 1.414(8)
C42 C43 1.498(12)
C42 C44 1.517(10)
C42 H42 1.0000
C43 H43A 0.9800
C43 H43B 0.9800
C43 H43C 0.9800
C44 H44A 0.9800
C44 H44B 0.9800
C44 H44C 0.9800
